data_7018334
loop_
_publ_author_name
'Hamidi, Shima'
'Deacon, Glen B.'
'Junk, Peter C.'
'Neumann, Paul'

_publ_section_title
;
 Direct reaction of iodine-activated lanthanoid metals with
 2,6-diisopropylphenol.
;
_journal_issue 12
_journal_name_full 'Dalton transactions (Cambridge, England : 2003)'
_journal_page_first 3541
_journal_page_last 3552
_journal_paper_doi 10.1039/c2dt11752e
_journal_volume 41
_journal_year 2012
_chemical_formula_sum 'C44 H71 O7 Yb'
_chemical_formula_weight 885.05
_chemical_name_common Yb(DIP)3DME2
_chemical_name_systematic
;
?
;
_space_group_IT_number 14
_symmetry_cell_setting monoclinic
_symmetry_space_group_name_Hall '-P 2ybc'
_symmetry_space_group_name_H-M 'P 1 21/c 1'
_atom_sites_solution_hydrogens geom
_atom_sites_solution_primary direct
_atom_sites_solution_secondary difmap
_audit_creation_method SHELXL-97
_cell_angle_alpha 90.00
_cell_angle_beta 115.2020(10)
_cell_angle_gamma 90.00
_cell_formula_units_Z 8
_cell_length_a 22.0514(5)
_cell_length_b 18.9710(4)
_cell_length_c 23.2542(5)
_cell_measurement_reflns_used 74411
_cell_measurement_temperature 123(1)
_cell_measurement_theta_max 27.50
_cell_measurement_theta_min 1.02
_cell_volume 8802.1(3)
_computing_cell_refinement 'Bruker SMART (Bruker)'
_computing_data_collection 'Bruker SMART (Bruker)'
_computing_data_reduction 'Bruker SAINT (Bruker)'
_computing_molecular_graphics 'X-Seed (Barbour, 1999)'
_computing_publication_material 'CIFTAB (Sheldrick, 1997)'
_computing_structure_refinement 'SHELXL-97 (Sheldrick, 1997)'
_computing_structure_solution 'SHELXS-97 (Sheldrick, 1990)'
_diffrn_ambient_temperature 123(1)
_diffrn_measured_fraction_theta_full 0.945
_diffrn_measured_fraction_theta_max 0.945
_diffrn_measurement_device_type 'Bruker X8 Apex II CCD'
_diffrn_measurement_method 'phi and omega scans'
_diffrn_radiation_monochromator graphite
_diffrn_radiation_source 'fine-focus sealed tube'
_diffrn_radiation_type MoK\a
_diffrn_radiation_wavelength 0.71073
_diffrn_reflns_av_R_equivalents 0.2136
_diffrn_reflns_av_sigmaI/netI 0.2270
_diffrn_reflns_limit_h_max 26
_diffrn_reflns_limit_h_min -27
_diffrn_reflns_limit_k_max 24
_diffrn_reflns_limit_k_min -19
_diffrn_reflns_limit_l_max 30
_diffrn_reflns_limit_l_min -30
_diffrn_reflns_number 74411
_diffrn_reflns_theta_full 27.50
_diffrn_reflns_theta_max 27.50
_diffrn_reflns_theta_min 1.02
_exptl_absorpt_coefficient_mu 2.170
_exptl_absorpt_correction_T_max 0.9378
_exptl_absorpt_correction_T_min 0.7807
_exptl_absorpt_correction_type multi-scan
_exptl_absorpt_process_details SADABS
_exptl_crystal_colour yellow
_exptl_crystal_density_diffrn 1.336
_exptl_crystal_density_method 'not measured'
_exptl_crystal_description block
_exptl_crystal_F_000 3688
_exptl_crystal_size_max 0.12
_exptl_crystal_size_mid 0.10
_exptl_crystal_size_min 0.03
_refine_diff_density_max 1.577
_refine_diff_density_min -2.903
_refine_diff_density_rms 0.213
_refine_ls_extinction_coef none
_refine_ls_extinction_expression Fc^*^=kFc[1+0.001xFc^2^\l^3^/sin(2\q)]^-1/4^
_refine_ls_extinction_method SHELXL
_refine_ls_goodness_of_fit_ref 0.948
_refine_ls_hydrogen_treatment constr
_refine_ls_matrix_type full
_refine_ls_number_parameters 969
_refine_ls_number_reflns 19092
_refine_ls_number_restraints 42
_refine_ls_restrained_S_all 0.947
_refine_ls_R_factor_all 0.1744
_refine_ls_R_factor_gt 0.0692
_refine_ls_shift/su_max 0.001
_refine_ls_shift/su_mean 0.000
_refine_ls_structure_factor_coef Fsqd
_refine_ls_weighting_details 'calc w=1/[\s^2^(Fo^2^)+(0.2000P)^2^+0.0000P] where P=(Fo^2^+2Fc^2^)/3'
_refine_ls_weighting_scheme calc
_refine_ls_wR_factor_gt 0.1224
_refine_ls_wR_factor_ref 0.1683
_reflns_number_gt 9137
_reflns_number_total 19092
_reflns_threshold_expression >2sigma(I)
_cod_data_source_file c2dt11752e.txt
_cod_data_source_block Yb(DIP)3(DME)2,2.CIF
_cod_depositor_comments
;
The following automatic conversions were performed:

'_exptl_absorpt_correction_type' value 'Multi-scan' changed to
'multi-scan' according to
/home/saulius/struct/CIF-dictionaries/cif_core.dic dictionary named
'cif_core.dic' version 2.4.1 from 2010-06-29.

Automatic conversion script
Id: cif_fix_values 1715 2011-07-08 13:25:40Z adriana 
;
_cod_original_sg_symbol_H-M P21/c
_cod_database_code 7018334

loop_
_symmetry_equiv_pos_as_xyz
'x, y, z'
'-x, y+1/2, -z+1/2'
'-x, -y, -z'
'x, -y-1/2, z-1/2'

loop_
_atom_site_label
_atom_site_type_symbol
_atom_site_fract_x
_atom_site_fract_y
_atom_site_fract_z
_atom_site_U_iso_or_equiv
_atom_site_adp_type
_atom_site_occupancy
_atom_site_symmetry_multiplicity
_atom_site_calc_flag
_atom_site_refinement_flags
Yb1 Yb 0.018329(19) 0.42772(2) 0.709367(18) 0.01496(12) Uani 1 1 d .
Yb2 Yb 0.47687(2) 0.59938(2) 0.290151(19) 0.01713(12) Uani 1 1 d .
O2 O 0.0787(3) 0.4127(3) 0.8047(3) 0.0202(16) Uani 1 1 d .
O3 O 0.0740(3) 0.3807(3) 0.6685(3) 0.0181(15) Uani 1 1 d .
O1 O 0.0186(3) 0.5379(3) 0.6966(3) 0.0200(16) Uani 1 1 d .
O4 O -0.0716(3) 0.4145(3) 0.6023(3) 0.0206(16) Uani 1 1 d .
O5 O -0.1711(4) 0.3070(4) 0.5277(4) 0.059(3) Uani 1 1 d .
O7 O -0.0802(3) 0.4424(3) 0.7266(3) 0.0186(15) Uani 1 1 d .
O6 O -0.0326(3) 0.3173(3) 0.7139(3) 0.0209(16) Uani 1 1 d .
O8 O 0.4268(3) 0.5540(3) 0.3384(3) 0.0205(15) Uani 1 1 d .
O9 O 0.4097(3) 0.5842(3) 0.1966(3) 0.0205(16) Uani 1 1 d .
O10 O 0.4819(3) 0.7078(3) 0.3061(3) 0.0150(15) Uani 1 1 d .
O11 O 0.6716(3) 0.4794(4) 0.4515(3) 0.038(2) Uani 1 1 d .
O12 O 0.5739(3) 0.5877(3) 0.3926(3) 0.0232(16) Uani 1 1 d .
O13 O 0.5239(3) 0.4886(3) 0.2782(3) 0.0259(17) Uani 1 1 d .
O14 O 0.5684(3) 0.6163(3) 0.2620(3) 0.0228(16) Uani 1 1 d .
C13 C 0.1161(4) 0.3894(5) 0.8657(4) 0.023(2) Uani 1 1 d .
C18 C 0.1769(5) 0.3520(6) 0.8780(5) 0.031(3) Uani 1 1 d .
C17 C 0.2140(6) 0.3275(7) 0.9399(5) 0.055(4) Uani 1 1 d .
H17 H 0.2538 0.3015 0.9491 0.066 Uiso 1 1 calc R
C16 C 0.1948(6) 0.3397(8) 0.9872(6) 0.074(5) Uani 1 1 d .
H16 H 0.2213 0.3226 1.0288 0.089 Uiso 1 1 calc R
C15 C 0.1367(5) 0.3772(7) 0.9749(5) 0.048(4) Uani 1 1 d .
H15 H 0.1233 0.3847 1.0082 0.058 Uiso 1 1 calc R
C14 C 0.0975(4) 0.4042(5) 0.9144(4) 0.027(3) Uani 1 1 d .
C23 C 0.2381(5) 0.2689(6) 0.8343(5) 0.046(3) Uani 1 1 d .
H23A H 0.2416 0.2573 0.7947 0.069 Uiso 1 1 calc R
H23B H 0.2142 0.2311 0.8447 0.069 Uiso 1 1 calc R
H23C H 0.2832 0.2738 0.8687 0.069 Uiso 1 1 calc R
C22 C 0.1999(5) 0.3382(6) 0.8260(5) 0.033(3) Uani 1 1 d .
H22 H 0.1594 0.3368 0.7843 0.039 Uiso 1 1 calc R
C24 C 0.2439(6) 0.3984(6) 0.8246(6) 0.051(4) Uani 1 1 d .
H24A H 0.2183 0.4424 0.8157 0.077 Uiso 1 1 calc R
H24B H 0.2591 0.3899 0.7913 0.077 Uiso 1 1 calc R
H24C H 0.2827 0.4019 0.8659 0.077 Uiso 1 1 calc R
C20 C -0.0166(5) 0.3944(5) 0.9131(5) 0.032(3) Uani 1 1 d .
H20A H -0.0280 0.3544 0.8837 0.048 Uiso 1 1 calc R
H20B H -0.0573 0.4210 0.9059 0.048 Uiso 1 1 calc R
H20C H 0.0038 0.3770 0.9570 0.048 Uiso 1 1 calc R
C19 C 0.0331(5) 0.4427(5) 0.9018(5) 0.026(2) Uani 1 1 d .
H19 H 0.0124 0.4589 0.8566 0.031 Uiso 1 1 calc R
C21 C 0.0450(6) 0.5078(6) 0.9460(6) 0.052(4) Uani 1 1 d .
H21A H 0.0605 0.4920 0.9901 0.077 Uiso 1 1 calc R
H21B H 0.0030 0.5341 0.9334 0.077 Uiso 1 1 calc R
H21C H 0.0791 0.5384 0.9424 0.077 Uiso 1 1 calc R
C25 C 0.1242(4) 0.3553(5) 0.6556(4) 0.022(2) Uani 1 1 d .
C26 C 0.1295(4) 0.2816(5) 0.6476(4) 0.019(2) Uani 1 1 d .
C27 C 0.1835(4) 0.2574(5) 0.6366(4) 0.022(2) Uani 1 1 d .
H27 H 0.1870 0.2083 0.6304 0.026 Uiso 1 1 calc R
C28 C 0.2315(5) 0.3017(5) 0.6345(5) 0.032(3) Uani 1 1 d .
H28 H 0.2682 0.2837 0.6279 0.039 Uiso 1 1 calc R
C29 C 0.2255(4) 0.3736(5) 0.6423(4) 0.026(3) Uani 1 1 d .
H29 H 0.2588 0.4044 0.6408 0.032 Uiso 1 1 calc R
C30 C 0.1729(4) 0.4019(5) 0.6520(4) 0.017(2) Uani 1 1 d .
C35 C 0.2257(5) 0.5240(6) 0.6757(6) 0.046(3) Uani 1 1 d .
H35A H 0.2600 0.5058 0.7158 0.069 Uiso 1 1 calc R
H35B H 0.2162 0.5733 0.6812 0.069 Uiso 1 1 calc R
H35C H 0.2420 0.5208 0.6426 0.069 Uiso 1 1 calc R
C34 C 0.1619(4) 0.4805(5) 0.6561(5) 0.023(2) Uani 1 1 d .
H34 H 0.1443 0.4877 0.6889 0.028 Uiso 1 1 calc R
C36 C 0.1089(5) 0.5062(5) 0.5927(5) 0.035(3) Uani 1 1 d .
H36A H 0.1260 0.5023 0.5602 0.052 Uiso 1 1 calc R
H36B H 0.0980 0.5556 0.5966 0.052 Uiso 1 1 calc R
H36C H 0.0684 0.4774 0.5803 0.052 Uiso 1 1 calc R
C33 C 0.1020(5) 0.1743(5) 0.6969(5) 0.041(3) Uani 1 1 d .
H33A H 0.1326 0.1434 0.6881 0.061 Uiso 1 1 calc R
H33B H 0.0643 0.1465 0.6964 0.061 Uiso 1 1 calc R
H33C H 0.1259 0.1962 0.7387 0.061 Uiso 1 1 calc R
C31 C 0.0755(4) 0.2318(5) 0.6459(4) 0.024(2) Uani 1 1 d .
H31 H 0.0417 0.2600 0.6541 0.029 Uiso 1 1 calc R
C32 C 0.0395(5) 0.1981(5) 0.5800(5) 0.035(3) Uani 1 1 d .
H32A H 0.0214 0.2352 0.5478 0.052 Uiso 1 1 calc R
H32B H 0.0028 0.1683 0.5790 0.052 Uiso 1 1 calc R
H32C H 0.0713 0.1693 0.5709 0.052 Uiso 1 1 calc R
C1 C 0.0470(4) 0.5965(4) 0.6877(4) 0.0122(19) Uani 1 1 d U
C6 C 0.1112(4) 0.6187(5) 0.7333(4) 0.017(2) Uani 1 1 d .
C5 C 0.1420(4) 0.6759(5) 0.7205(4) 0.021(2) Uani 1 1 d .
H5 H 0.1856 0.6896 0.7504 0.025 Uiso 1 1 calc R
C4 C 0.1101(4) 0.7138(5) 0.6643(4) 0.023(2) Uani 1 1 d U
H4 H 0.1314 0.7533 0.6556 0.027 Uiso 1 1 calc R
C3 C 0.0476(4) 0.6932(5) 0.6220(4) 0.018(2) Uani 1 1 d U
H3 H 0.0262 0.7195 0.5838 0.022 Uiso 1 1 calc R
C2 C 0.0137(4) 0.6366(5) 0.6313(4) 0.015(2) Uani 1 1 d U
C11 C 0.1047(5) 0.5976(6) 0.8370(4) 0.032(3) Uani 1 1 d .
H11A H 0.1096 0.6481 0.8466 0.049 Uiso 1 1 calc R
H11B H 0.1235 0.5706 0.8767 0.049 Uiso 1 1 calc R
H11C H 0.0571 0.5861 0.8134 0.049 Uiso 1 1 calc R
C10 C 0.1423(4) 0.5786(5) 0.7961(4) 0.025(3) Uani 1 1 d .
H10 H 0.1364 0.5270 0.7865 0.030 Uiso 1 1 calc R
C12 C 0.2178(4) 0.5932(5) 0.8345(5) 0.033(3) Uani 1 1 d .
H12A H 0.2415 0.5830 0.8082 0.050 Uiso 1 1 calc R
H12B H 0.2354 0.5632 0.8724 0.050 Uiso 1 1 calc R
H12C H 0.2244 0.6429 0.8475 0.050 Uiso 1 1 calc R
C8 C -0.1072(5) 0.6421(5) 0.6111(5) 0.036(3) Uani 1 1 d .
H8A H -0.0951 0.6212 0.6531 0.054 Uiso 1 1 calc R
H8B H -0.1527 0.6275 0.5822 0.054 Uiso 1 1 calc R
H8C H -0.1053 0.6936 0.6148 0.054 Uiso 1 1 calc R
C7 C -0.0578(5) 0.6170(5) 0.5848(4) 0.024(3) Uani 1 1 d .
H7 H -0.0608 0.5645 0.5810 0.029 Uiso 1 1 calc R
C9 C -0.0781(5) 0.6482(6) 0.5180(4) 0.033(3) Uani 1 1 d .
H9A H -0.0788 0.6997 0.5202 0.049 Uiso 1 1 calc R
H9B H -0.1228 0.6310 0.4894 0.049 Uiso 1 1 calc R
H9C H -0.0456 0.6336 0.5018 0.049 Uiso 1 1 calc R
C37 C -0.1325(4) 0.4539(5) 0.5811(4) 0.020(2) Uani 1 1 d .
H37A H -0.1402 0.4784 0.5415 0.030 Uiso 1 1 calc R
H37B H -0.1291 0.4885 0.6136 0.030 Uiso 1 1 calc R
H37C H -0.1699 0.4218 0.5737 0.030 Uiso 1 1 calc R
C38 C -0.0669(5) 0.3715(6) 0.5538(4) 0.030(3) Uani 1 1 d .
H38A H -0.0192 0.3618 0.5646 0.036 Uiso 1 1 calc R
H38B H -0.0862 0.3971 0.5129 0.036 Uiso 1 1 calc R
C39 C -0.1064(6) 0.2978(6) 0.5467(5) 0.054(4) Uani 1 1 d .
H39A H -0.0988 0.2674 0.5158 0.064 Uiso 1 1 calc R
H39B H -0.0879 0.2732 0.5882 0.064 Uiso 1 1 calc R
C40 C -0.2030(5) 0.2393(6) 0.5156(5) 0.053(4) Uani 1 1 d .
H40A H -0.1855 0.2104 0.4911 0.079 Uiso 1 1 calc R
H40B H -0.2515 0.2452 0.4914 0.079 Uiso 1 1 calc R
H40C H -0.1937 0.2159 0.5561 0.079 Uiso 1 1 calc R
C44 C -0.1000(4) 0.5063(5) 0.7473(4) 0.022(2) Uani 1 1 d .
H44A H -0.1474 0.5156 0.7204 0.033 Uiso 1 1 calc R
H44B H -0.0728 0.5456 0.7440 0.033 Uiso 1 1 calc R
H44C H -0.0932 0.5010 0.7915 0.033 Uiso 1 1 calc R
C43 C -0.1139(4) 0.3807(5) 0.7365(4) 0.022(2) Uani 1 1 d .
H43A H -0.1623 0.3902 0.7219 0.027 Uiso 1 1 calc R
H43B H -0.0946 0.3682 0.7822 0.027 Uiso 1 1 calc R
C42 C -0.1035(4) 0.3229(5) 0.6994(4) 0.023(2) Uani 1 1 d .
H42A H -0.1194 0.2780 0.7099 0.028 Uiso 1 1 calc R
H42B H -0.1297 0.3321 0.6535 0.028 Uiso 1 1 calc R
C41 C 0.0059(4) 0.2700(5) 0.7656(4) 0.023(2) Uani 1 1 d U
H41A H 0.0023 0.2851 0.8043 0.034 Uiso 1 1 calc R
H41B H 0.0530 0.2709 0.7727 0.034 Uiso 1 1 calc R
H41C H -0.0117 0.2220 0.7546 0.034 Uiso 1 1 calc R
C45 C 0.3796(4) 0.5295(5) 0.3548(4) 0.019(2) Uani 1 1 d .
C46 C 0.3712(4) 0.4568(5) 0.3614(4) 0.017(2) Uani 1 1 d .
C47 C 0.3199(4) 0.4335(5) 0.3753(4) 0.023(2) Uani 1 1 d .
H47 H 0.3124 0.3844 0.3769 0.027 Uiso 1 1 calc R
C48 C 0.2792(5) 0.4814(5) 0.3868(4) 0.025(2) Uani 1 1 d U
H48 H 0.2449 0.4651 0.3979 0.030 Uiso 1 1 calc R
C49 C 0.2881(4) 0.5522(5) 0.3824(4) 0.023(2) Uani 1 1 d .
H49 H 0.2592 0.5842 0.3902 0.027 Uiso 1 1 calc R
C50 C 0.3378(4) 0.5789(5) 0.3670(4) 0.021(2) Uani 1 1 d .
C51 C 0.2903(5) 0.7034(6) 0.3541(5) 0.037(3) Uani 1 1 d .
H51A H 0.2539 0.6922 0.3126 0.056 Uiso 1 1 calc R
H51B H 0.3032 0.7529 0.3548 0.056 Uiso 1 1 calc R
H51C H 0.2751 0.6952 0.3875 0.056 Uiso 1 1 calc R
C52 C 0.3509(4) 0.6561(5) 0.3658(4) 0.021(2) Uani 1 1 d .
H52 H 0.3641 0.6645 0.3302 0.025 Uiso 1 1 calc R
C53 C 0.4100(5) 0.6794(5) 0.4278(4) 0.028(3) Uani 1 1 d .
H53A H 0.3992 0.6703 0.4639 0.043 Uiso 1 1 calc R
H53B H 0.4183 0.7298 0.4256 0.043 Uiso 1 1 calc R
H53C H 0.4502 0.6527 0.4334 0.043 Uiso 1 1 calc R
C54 C 0.4603(6) 0.3684(7) 0.4158(6) 0.061(4) Uani 1 1 d .
H54A H 0.4840 0.4037 0.4485 0.091 Uiso 1 1 calc R
H54B H 0.4930 0.3367 0.4110 0.091 Uiso 1 1 calc R
H54C H 0.4302 0.3411 0.4284 0.091 Uiso 1 1 calc R
C55 C 0.4199(5) 0.4050(5) 0.3533(5) 0.032(3) Uani 1 1 d .
H55 H 0.4514 0.4322 0.3410 0.038 Uiso 1 1 calc R
C56 C 0.3837(6) 0.3508(6) 0.3014(6) 0.057(4) Uani 1 1 d .
H56A H 0.4168 0.3211 0.2951 0.086 Uiso 1 1 calc R
H56B H 0.3561 0.3751 0.2616 0.086 Uiso 1 1 calc R
H56C H 0.3551 0.3212 0.3142 0.086 Uiso 1 1 calc R
C57 C 0.3632(5) 0.5684(5) 0.1380(4) 0.026(3) Uani 1 1 d .
C58 C 0.3019(5) 0.5378(6) 0.1300(5) 0.037(3) Uani 1 1 d .
C59 C 0.2546(6) 0.5229(9) 0.0685(6) 0.101(7) Uani 1 1 d .
H59 H 0.2137 0.5009 0.0626 0.121 Uiso 1 1 calc R
C60 C 0.2657(9) 0.5392(9) 0.0170(8) 0.100(6) Uani 1 1 d U
H60 H 0.2313 0.5315 -0.0244 0.120 Uiso 1 1 calc R
C61 C 0.3280(6) 0.5675(9) 0.0239(6) 0.087(6) Uani 1 1 d .
H61 H 0.3369 0.5752 -0.0121 0.104 Uiso 1 1 calc R
C62 C 0.3750(5) 0.5834(6) 0.0838(5) 0.033(3) Uani 1 1 d .
C63 C 0.2528(5) 0.5798(6) 0.2024(5) 0.053(4) Uani 1 1 d .
H63A H 0.2833 0.6202 0.2175 0.080 Uiso 1 1 calc R
H63B H 0.2401 0.5645 0.2360 0.080 Uiso 1 1 calc R
H63C H 0.2126 0.5936 0.1648 0.080 Uiso 1 1 calc R
C64 C 0.2880(5) 0.5191(6) 0.1853(5) 0.033(3) Uani 1 1 d .
H64 H 0.3322 0.5115 0.2225 0.040 Uiso 1 1 calc R
C65 C 0.2466(6) 0.4525(7) 0.1772(5) 0.058(4) Uani 1 1 d .
H65A H 0.2016 0.4596 0.1432 0.087 Uiso 1 1 calc R
H65B H 0.2433 0.4420 0.2171 0.087 Uiso 1 1 calc R
H65C H 0.2683 0.4130 0.1662 0.087 Uiso 1 1 calc R
C66 C 0.4319(6) 0.6787(6) 0.0491(5) 0.050(4) Uani 1 1 d .
H66A H 0.4134 0.6652 0.0042 0.075 Uiso 1 1 calc R
H66B H 0.4757 0.7013 0.0613 0.075 Uiso 1 1 calc R
H66C H 0.4014 0.7118 0.0557 0.075 Uiso 1 1 calc R
C67 C 0.4403(5) 0.6125(6) 0.0902(5) 0.031(3) Uani 1 1 d .
H67 H 0.4674 0.6254 0.1357 0.038 Uiso 1 1 calc R
C68 C 0.4798(5) 0.5576(6) 0.0709(5) 0.044(3) Uani 1 1 d .
H68A H 0.4861 0.5149 0.0964 0.066 Uiso 1 1 calc R
H68B H 0.5237 0.5772 0.0782 0.066 Uiso 1 1 calc R
H68C H 0.4549 0.5461 0.0258 0.066 Uiso 1 1 calc R
C69 C 0.4557(4) 0.7664(5) 0.3177(4) 0.018(2) Uani 1 1 d .
C70 C 0.3908(4) 0.7905(5) 0.2746(4) 0.019(2) Uani 1 1 d .
C71 C 0.3641(4) 0.8492(5) 0.2903(5) 0.024(2) Uani 1 1 d .
H71 H 0.3211 0.8652 0.2613 0.029 Uiso 1 1 calc R
C72 C 0.3969(5) 0.8856(5) 0.3462(5) 0.028(3) Uani 1 1 d .
H72 H 0.3762 0.9245 0.3563 0.033 Uiso 1 1 calc R
C73 C 0.4605(4) 0.8644(5) 0.3871(4) 0.026(3) Uani 1 1 d .
H73 H 0.4844 0.8903 0.4251 0.031 Uiso 1 1 calc R
C74 C 0.4901(4) 0.8065(5) 0.3742(4) 0.019(2) Uani 1 1 d .
C75 C 0.6116(5) 0.8122(5) 0.3970(5) 0.033(3) Uani 1 1 d .
H75A H 0.6002 0.7962 0.3536 0.049 Uiso 1 1 calc R
H75B H 0.6564 0.7951 0.4254 0.049 Uiso 1 1 calc R
H75C H 0.6112 0.8639 0.3980 0.049 Uiso 1 1 calc R
C76 C 0.5610(4) 0.7838(5) 0.4187(5) 0.029(3) Uani 1 1 d .
H76 H 0.5625 0.7312 0.4163 0.035 Uiso 1 1 calc R
C77 C 0.5807(5) 0.8028(6) 0.4892(5) 0.043(3) Uani 1 1 d .
H77A H 0.6217 0.7776 0.5163 0.064 Uiso 1 1 calc R
H77B H 0.5444 0.7893 0.5006 0.064 Uiso 1 1 calc R
H77C H 0.5884 0.8537 0.4951 0.064 Uiso 1 1 calc R
C78 C 0.3934(5) 0.7658(6) 0.1695(5) 0.042(3) Uani 1 1 d .
H78A H 0.3928 0.8164 0.1610 0.063 Uiso 1 1 calc R
H78B H 0.3706 0.7403 0.1293 0.063 Uiso 1 1 calc R
H78C H 0.4398 0.7495 0.1912 0.063 Uiso 1 1 calc R
C79 C 0.3574(4) 0.7521(5) 0.2116(4) 0.023(2) Uani 1 1 d .
H79 H 0.3615 0.7005 0.2214 0.028 Uiso 1 1 calc R
C80 C 0.2828(4) 0.7681(6) 0.1765(5) 0.040(3) Uani 1 1 d .
H80A H 0.2619 0.7640 0.2060 0.060 Uiso 1 1 calc R
H80B H 0.2619 0.7345 0.1416 0.060 Uiso 1 1 calc R
H80C H 0.2767 0.8161 0.1594 0.060 Uiso 1 1 calc R
C81 C 0.6999(5) 0.4125(6) 0.4533(5) 0.049(4) Uani 1 1 d .
H81A H 0.7008 0.3860 0.4899 0.074 Uiso 1 1 calc R
H81B H 0.7457 0.4179 0.4572 0.074 Uiso 1 1 calc R
H81C H 0.6728 0.3868 0.4141 0.074 Uiso 1 1 calc R
C82 C 0.6054(5) 0.4724(6) 0.4441(5) 0.040(3) Uani 1 1 d .
H82A H 0.6047 0.4435 0.4793 0.048 Uiso 1 1 calc R
H82B H 0.5784 0.4479 0.4037 0.048 Uiso 1 1 calc R
C83 C 0.5754(5) 0.5430(6) 0.4442(5) 0.036(3) Uani 1 1 d .
H83A H 0.5291 0.5367 0.4400 0.043 Uiso 1 1 calc R
H83B H 0.6017 0.5667 0.4853 0.043 Uiso 1 1 calc R
C84 C 0.6353(4) 0.6264(5) 0.4108(5) 0.027(3) Uani 1 1 d .
H84A H 0.6456 0.6512 0.4508 0.041 Uiso 1 1 calc R
H84B H 0.6305 0.6606 0.3776 0.041 Uiso 1 1 calc R
H84C H 0.6718 0.5936 0.4164 0.041 Uiso 1 1 calc R
C85 C 0.4839(5) 0.4418(5) 0.2280(5) 0.035(3) Uani 1 1 d .
H85A H 0.4835 0.4580 0.1878 0.052 Uiso 1 1 calc R
H85B H 0.4379 0.4412 0.2243 0.052 Uiso 1 1 calc R
H85C H 0.5028 0.3942 0.2374 0.052 Uiso 1 1 calc R
C86 C 0.5909(5) 0.4953(5) 0.2860(4) 0.027(3) Uani 1 1 d .
H86A H 0.6056 0.4508 0.2736 0.032 Uiso 1 1 calc R
H86B H 0.6207 0.5049 0.3312 0.032 Uiso 1 1 calc R
C87 C 0.5957(5) 0.5558(5) 0.2447(4) 0.025(2) Uani 1 1 d .
H87A H 0.6429 0.5642 0.2528 0.030 Uiso 1 1 calc R
H87B H 0.5697 0.5447 0.1991 0.030 Uiso 1 1 calc R
C88 C 0.5843(5) 0.6809(5) 0.2384(5) 0.030(3) Uani 1 1 d .
H88A H 0.6330 0.6853 0.2543 0.045 Uiso 1 1 calc R
H88B H 0.5668 0.7211 0.2531 0.045 Uiso 1 1 calc R
H88C H 0.5638 0.6800 0.1918 0.045 Uiso 1 1 calc R

loop_
_atom_site_aniso_label
_atom_site_aniso_U_11
_atom_site_aniso_U_22
_atom_site_aniso_U_33
_atom_site_aniso_U_23
_atom_site_aniso_U_13
_atom_site_aniso_U_12
Yb1 0.0154(2) 0.0120(3) 0.0157(2) 0.00111(17) 0.00477(16) 0.00048(17)
Yb2 0.0172(2) 0.0132(3) 0.0200(2) 0.00041(18) 0.00693(17) 0.00076(17)
O2 0.020(3) 0.016(4) 0.020(3) 0.001(3) 0.004(3) 0.001(3)
O3 0.025(4) 0.013(4) 0.017(3) 0.000(3) 0.009(3) 0.001(3)
O1 0.020(3) 0.013(4) 0.025(4) 0.001(3) 0.008(3) -0.001(3)
O4 0.020(3) 0.023(4) 0.018(3) 0.000(3) 0.007(3) 0.005(3)
O5 0.047(5) 0.049(6) 0.065(6) -0.011(4) 0.008(5) -0.008(4)
O7 0.019(3) 0.011(4) 0.027(4) 0.005(3) 0.011(3) -0.002(3)
O6 0.018(3) 0.020(4) 0.022(3) 0.002(3) 0.006(3) -0.001(3)
O8 0.020(3) 0.017(4) 0.027(4) 0.002(3) 0.013(3) -0.004(3)
O9 0.017(3) 0.024(4) 0.017(3) 0.000(3) 0.004(3) -0.002(3)
O10 0.013(3) 0.013(4) 0.022(3) -0.005(3) 0.011(3) 0.003(3)
O11 0.032(4) 0.039(5) 0.039(4) 0.003(4) 0.010(4) 0.008(3)
O12 0.019(3) 0.024(4) 0.024(4) 0.008(3) 0.008(3) 0.004(3)
O13 0.020(4) 0.032(5) 0.024(4) 0.000(3) 0.009(3) -0.001(3)
O14 0.025(4) 0.017(4) 0.033(4) 0.003(3) 0.018(3) 0.003(3)
C13 0.018(5) 0.029(7) 0.022(5) -0.005(4) 0.008(4) -0.014(4)
C18 0.021(6) 0.045(8) 0.024(5) 0.004(5) 0.008(5) 0.006(5)
C17 0.034(7) 0.100(12) 0.038(7) 0.020(7) 0.022(6) 0.024(7)
C16 0.023(7) 0.161(16) 0.030(7) 0.030(8) 0.003(6) 0.029(8)
C15 0.021(6) 0.105(11) 0.024(6) 0.009(6) 0.015(5) 0.008(6)
C14 0.014(5) 0.043(7) 0.021(5) 0.004(5) 0.005(4) 0.002(4)
C23 0.053(8) 0.037(8) 0.041(7) -0.005(6) 0.014(6) 0.006(6)
C22 0.031(6) 0.041(8) 0.024(5) 0.001(5) 0.009(5) 0.020(5)
C24 0.065(9) 0.045(9) 0.051(8) 0.017(6) 0.032(7) 0.023(7)
C20 0.023(6) 0.043(8) 0.028(6) 0.006(5) 0.009(5) 0.004(5)
C19 0.027(6) 0.026(7) 0.029(5) 0.004(5) 0.017(5) -0.006(4)
C21 0.085(10) 0.033(8) 0.066(9) -0.017(6) 0.061(8) -0.018(6)
C25 0.021(5) 0.022(7) 0.015(5) -0.003(4) 0.002(4) 0.005(4)
C26 0.012(5) 0.019(6) 0.027(5) 0.003(4) 0.010(4) 0.000(4)
C27 0.023(5) 0.010(6) 0.029(5) -0.006(4) 0.009(4) -0.003(4)
C28 0.026(6) 0.023(7) 0.037(6) -0.010(5) 0.005(5) 0.004(5)
C29 0.015(5) 0.022(7) 0.037(6) -0.010(5) 0.006(4) -0.001(4)
C30 0.012(5) 0.017(6) 0.021(5) 0.001(4) 0.005(4) -0.003(4)
C35 0.045(7) 0.022(7) 0.080(9) -0.022(6) 0.035(7) -0.012(5)
C34 0.024(5) 0.009(6) 0.034(6) 0.007(4) 0.010(4) 0.006(4)
C36 0.046(7) 0.019(7) 0.035(6) 0.008(5) 0.014(5) 0.010(5)
C33 0.042(7) 0.025(7) 0.072(9) 0.017(6) 0.039(6) 0.004(5)
C31 0.026(5) 0.017(6) 0.032(6) -0.003(4) 0.014(5) 0.000(4)
C32 0.025(6) 0.030(7) 0.052(7) -0.007(5) 0.019(5) -0.017(5)
C1 0.013(2) 0.012(2) 0.012(2) -0.0010(10) 0.0056(11) 0.0001(10)
C6 0.020(5) 0.016(6) 0.018(5) -0.001(4) 0.012(4) 0.009(4)
C5 0.019(5) 0.012(6) 0.033(6) -0.008(4) 0.012(4) -0.004(4)
C4 0.023(2) 0.022(2) 0.023(2) -0.0001(10) 0.0099(13) 0.0000(10)
C3 0.019(2) 0.018(2) 0.018(2) 0.0005(10) 0.0079(12) -0.0002(10)
C2 0.015(2) 0.016(2) 0.016(2) -0.0001(10) 0.0072(12) -0.0002(10)
C11 0.023(5) 0.057(8) 0.018(5) 0.006(5) 0.009(4) -0.004(5)
C10 0.020(5) 0.028(7) 0.020(5) 0.002(4) 0.001(4) -0.002(4)
C12 0.026(6) 0.036(7) 0.030(6) 0.008(5) 0.005(5) -0.005(5)
C8 0.024(6) 0.031(7) 0.041(7) -0.006(5) 0.003(5) 0.002(5)
C7 0.027(6) 0.013(6) 0.028(5) 0.004(4) 0.006(5) 0.003(4)
C9 0.030(6) 0.041(8) 0.028(6) 0.006(5) 0.013(5) 0.001(5)
C37 0.016(5) 0.020(6) 0.027(5) 0.000(4) 0.012(4) 0.004(4)
C38 0.026(6) 0.042(8) 0.022(5) -0.003(5) 0.010(5) 0.007(5)
C39 0.048(8) 0.054(10) 0.035(7) -0.020(6) -0.005(6) 0.026(6)
C40 0.048(7) 0.040(9) 0.047(7) -0.001(6) -0.003(6) -0.025(6)
C44 0.025(5) 0.014(6) 0.029(5) -0.008(4) 0.013(4) 0.005(4)
C43 0.016(5) 0.030(7) 0.026(5) -0.002(4) 0.013(4) 0.001(4)
C42 0.020(5) 0.028(7) 0.022(5) 0.001(4) 0.010(4) -0.006(4)
C41 0.023(2) 0.023(2) 0.023(2) 0.0002(10) 0.0104(13) -0.0001(10)
C45 0.018(5) 0.018(6) 0.018(5) 0.002(4) 0.005(4) -0.005(4)
C46 0.008(4) 0.026(6) 0.015(4) -0.007(4) 0.003(4) -0.001(4)
C47 0.026(5) 0.008(6) 0.032(6) 0.005(4) 0.010(4) -0.003(4)
C48 0.025(2) 0.025(2) 0.025(2) 0.0010(10) 0.0108(13) -0.0004(10)
C49 0.018(5) 0.016(6) 0.040(6) 0.001(4) 0.018(5) 0.002(4)
C50 0.018(5) 0.021(6) 0.020(5) -0.002(4) 0.005(4) -0.002(4)
C51 0.037(7) 0.030(8) 0.049(7) -0.003(5) 0.023(6) 0.008(5)
C52 0.019(5) 0.021(6) 0.023(5) 0.010(4) 0.010(4) -0.002(4)
C53 0.030(6) 0.040(7) 0.016(5) -0.003(4) 0.010(4) -0.010(5)
C54 0.052(8) 0.050(10) 0.092(11) 0.024(8) 0.042(8) 0.022(7)
C55 0.042(7) 0.007(6) 0.051(7) 0.001(5) 0.024(6) 0.004(5)
C56 0.068(9) 0.040(9) 0.086(10) -0.015(7) 0.053(8) -0.012(7)
C57 0.028(6) 0.028(7) 0.020(5) -0.001(4) 0.008(4) -0.008(4)
C58 0.037(7) 0.040(8) 0.030(6) 0.002(5) 0.011(5) -0.013(5)
C59 0.054(9) 0.21(2) 0.021(6) -0.005(9) 0.001(6) -0.088(11)
C60 0.100(6) 0.101(6) 0.100(6) 0.0003(10) 0.042(3) -0.0008(10)
C61 0.039(8) 0.193(18) 0.026(7) 0.008(8) 0.011(6) -0.047(9)
C62 0.021(6) 0.055(8) 0.019(5) 0.005(5) 0.004(4) 0.001(5)
C63 0.039(7) 0.072(10) 0.037(7) -0.016(6) 0.005(6) 0.001(6)
C64 0.026(6) 0.049(8) 0.026(6) -0.013(5) 0.013(5) -0.013(5)
C65 0.060(9) 0.069(10) 0.037(7) -0.002(6) 0.013(6) -0.032(7)
C66 0.077(9) 0.045(9) 0.037(7) -0.006(6) 0.033(7) -0.004(6)
C67 0.033(6) 0.035(8) 0.029(6) 0.003(5) 0.016(5) -0.001(5)
C68 0.054(8) 0.043(9) 0.042(7) 0.016(6) 0.028(6) 0.014(6)
C69 0.015(5) 0.009(6) 0.034(5) -0.002(4) 0.015(4) -0.005(4)
C70 0.016(5) 0.015(6) 0.028(5) 0.006(4) 0.012(4) 0.005(4)
C71 0.017(5) 0.025(7) 0.037(6) 0.014(5) 0.017(5) 0.010(4)
C72 0.030(6) 0.018(7) 0.044(7) 0.002(5) 0.024(5) 0.002(4)
C73 0.025(6) 0.024(7) 0.026(5) 0.002(4) 0.007(4) -0.003(4)
C74 0.019(5) 0.010(6) 0.036(6) 0.000(4) 0.019(4) -0.005(4)
C75 0.023(6) 0.032(7) 0.040(6) 0.004(5) 0.010(5) -0.005(5)
C76 0.018(5) 0.027(7) 0.035(6) -0.007(5) 0.004(5) -0.013(4)
C77 0.032(6) 0.054(9) 0.031(6) -0.006(5) 0.003(5) 0.005(5)
C78 0.044(7) 0.050(9) 0.035(6) 0.003(6) 0.019(5) 0.024(6)
C79 0.017(5) 0.022(6) 0.022(5) -0.005(4) 0.000(4) 0.008(4)
C80 0.023(6) 0.048(8) 0.033(6) -0.012(5) -0.003(5) 0.003(5)
C81 0.038(7) 0.052(9) 0.036(7) -0.007(6) -0.005(6) 0.016(6)
C82 0.029(6) 0.041(8) 0.046(7) 0.025(6) 0.014(5) -0.001(5)
C83 0.042(7) 0.044(8) 0.021(5) 0.013(5) 0.012(5) 0.006(5)
C84 0.016(5) 0.028(7) 0.036(6) 0.004(5) 0.010(5) 0.001(4)
C85 0.034(6) 0.014(7) 0.051(7) -0.001(5) 0.013(5) 0.002(4)
C86 0.032(6) 0.029(7) 0.016(5) -0.010(4) 0.006(4) 0.002(5)
C87 0.024(5) 0.033(7) 0.023(5) 0.003(5) 0.014(4) 0.009(4)
C88 0.029(6) 0.033(7) 0.034(6) 0.002(5) 0.018(5) 0.006(5)

loop_
_atom_type_symbol
_atom_type_description
_atom_type_scat_dispersion_real
_atom_type_scat_dispersion_imag
_atom_type_scat_source
C C 0.0033 0.0016 'International Tables Vol C Tables 4.2.6.8 and 6.1.1.4'
H H 0.0000 0.0000 'International Tables Vol C Tables 4.2.6.8 and 6.1.1.4'
O O 0.0106 0.0060 'International Tables Vol C Tables 4.2.6.8 and 6.1.1.4'
Yb Yb -0.3850 5.5486 'International Tables Vol C Tables 4.2.6.8 and 6.1.1.4'

loop_
_geom_angle_atom_site_label_1
_geom_angle_atom_site_label_2
_geom_angle_atom_site_label_3
_geom_angle
O3 Yb1 O2 101.5(2)
O3 Yb1 O1 109.1(2)
O2 Yb1 O1 104.4(2)
O3 Yb1 O7 153.7(2)
O2 Yb1 O7 93.0(2)
O1 Yb1 O7 88.0(2)
O3 Yb1 O6 91.4(2)
O2 Yb1 O6 86.1(2)
O1 Yb1 O6 154.1(2)
O7 Yb1 O6 67.6(2)
O3 Yb1 O4 82.5(2)
O2 Yb1 O4 162.1(2)
O1 Yb1 O4 90.5(2)
O7 Yb1 O4 77.4(2)
O6 Yb1 O4 76.3(2)
O9 Yb2 O8 101.7(2)
O9 Yb2 O10 106.6(2)
O8 Yb2 O10 108.3(2)
O9 Yb2 O14 92.3(2)
O8 Yb2 O14 155.8(2)
O10 Yb2 O14 85.9(2)
O9 Yb2 O13 84.7(2)
O8 Yb2 O13 93.1(2)
O10 Yb2 O13 152.6(2)
O14 Yb2 O13 68.4(2)
O9 Yb2 O12 162.3(2)
O8 Yb2 O12 83.2(2)
O10 Yb2 O12 87.6(2)
O14 Yb2 O12 77.8(2)
O13 Yb2 O12 78.0(2)
C13 O2 Yb1 169.1(6)
C25 O3 Yb1 165.1(5)
C1 O1 Yb1 151.3(6)
C37 O4 C38 113.6(6)
C37 O4 Yb1 122.1(5)
C38 O4 Yb1 124.1(5)
C39 O5 C40 108.5(9)
C44 O7 C43 112.0(7)
C44 O7 Yb1 125.6(5)
C43 O7 Yb1 119.7(5)
C41 O6 C42 115.4(7)
C41 O6 Yb1 117.2(5)
C42 O6 Yb1 113.7(5)
C45 O8 Yb2 164.0(5)
C57 O9 Yb2 173.7(6)
C69 O10 Yb2 149.8(6)
C82 O11 C81 110.0(8)
C84 O12 C83 111.5(7)
C84 O12 Yb2 124.5(5)
C83 O12 Yb2 124.0(6)
C86 O13 C85 114.1(7)
C86 O13 Yb2 112.5(5)
C85 O13 Yb2 119.2(5)
C87 O14 C88 112.0(8)
C87 O14 Yb2 118.2(6)
C88 O14 Yb2 125.9(5)
O2 C13 C14 121.4(9)
O2 C13 C18 117.7(9)
C14 C13 C18 120.9(9)
C17 C18 C13 117.3(10)
C17 C18 C22 121.0(9)
C13 C18 C22 121.8(8)
C16 C17 C18 122.0(11)
C17 C16 C15 120.1(11)
C16 C15 C14 121.1(11)
C13 C14 C15 118.5(9)
C13 C14 C19 121.4(8)
C15 C14 C19 119.9(10)
C24 C22 C18 108.8(9)
C24 C22 C23 109.2(9)
C18 C22 C23 113.6(9)
C14 C19 C20 111.1(9)
C14 C19 C21 112.1(8)
C20 C19 C21 107.0(9)
O3 C25 C30 120.1(9)
O3 C25 C26 120.0(9)
C30 C25 C26 119.9(9)
C27 C26 C25 118.1(9)
C27 C26 C31 120.9(9)
C25 C26 C31 120.8(9)
C28 C27 C26 122.4(10)
C27 C28 C29 118.8(10)
C30 C29 C28 122.3(10)
C29 C30 C25 118.4(9)
C29 C30 C34 124.0(9)
C25 C30 C34 117.5(9)
C30 C34 C36 109.4(8)
C30 C34 C35 113.4(8)
C36 C34 C35 110.2(9)
C26 C31 C33 112.9(7)
C26 C31 C32 110.8(8)
C33 C31 C32 110.0(9)
O1 C1 C2 119.8(7)
O1 C1 C6 120.9(7)
C2 C1 C6 119.2(8)
C5 C6 C1 119.8(8)
C5 C6 C10 122.5(8)
C1 C6 C10 117.6(8)
C6 C5 C4 120.7(8)
C3 C4 C5 118.7(9)
C4 C3 C2 124.0(8)
C3 C2 C1 117.4(7)
C3 C2 C7 122.9(8)
C1 C2 C7 119.6(8)
C6 C10 C12 113.6(8)
C6 C10 C11 109.3(8)
C12 C10 C11 109.3(8)
C2 C7 C8 109.7(8)
C2 C7 C9 112.9(8)
C8 C7 C9 109.4(8)
O4 C38 C39 111.0(9)
O5 C39 C38 112.3(9)
O7 C43 C42 106.7(8)
O6 C42 C43 109.8(7)
O8 C45 C46 121.7(9)
O8 C45 C50 118.6(9)
C46 C45 C50 119.7(9)
C47 C46 C45 120.0(9)
C47 C46 C55 121.0(9)
C45 C46 C55 119.0(9)
C46 C47 C48 120.1(9)
C49 C48 C47 120.4(10)
C48 C49 C50 122.1(9)
C49 C50 C45 117.5(9)
C49 C50 C52 122.9(9)
C45 C50 C52 119.5(9)
C50 C52 C51 114.5(8)
C50 C52 C53 110.9(7)
C51 C52 C53 108.9(8)
C54 C55 C46 109.5(9)
C54 C55 C56 110.2(10)
C46 C55 C56 111.9(9)
O9 C57 C58 120.0(9)
O9 C57 C62 120.4(9)
C58 C57 C62 119.5(9)
C59 C58 C57 118.5(11)
C59 C58 C64 120.0(10)
C57 C58 C64 121.5(9)
C60 C59 C58 121.5(13)
C59 C60 C61 121.0(15)
C62 C61 C60 118.5(14)
C61 C62 C57 120.8(10)
C61 C62 C67 117.7(11)
C57 C62 C67 121.4(8)
C58 C64 C65 115.1(9)
C58 C64 C63 111.1(10)
C65 C64 C63 108.2(10)
C62 C67 C66 112.7(9)
C62 C67 C68 111.3(9)
C66 C67 C68 107.6(10)
O10 C69 C74 121.7(7)
O10 C69 C70 121.1(8)
C74 C69 C70 117.2(8)
C71 C70 C69 119.0(8)
C71 C70 C79 124.0(8)
C69 C70 C79 116.9(8)
C72 C71 C70 123.0(9)
C71 C72 C73 118.6(10)
C74 C73 C72 121.3(9)
C73 C74 C69 120.8(8)
C73 C74 C76 121.5(8)
C69 C74 C76 117.7(8)
C75 C76 C74 111.3(8)
C75 C76 C77 110.9(8)
C74 C76 C77 113.4(9)
C70 C79 C78 111.5(8)
C70 C79 C80 113.0(8)
C78 C79 C80 111.2(8)
O11 C82 C83 110.7(9)
O12 C83 C82 112.1(9)
O13 C86 C87 109.6(7)
O14 C87 C86 106.0(8)

loop_
_geom_bond_atom_site_label_1
_geom_bond_atom_site_label_2
_geom_bond_distance
Yb1 O3 2.049(6)
Yb1 O2 2.063(6)
Yb1 O1 2.111(6)
Yb1 O7 2.386(6)
Yb1 O6 2.401(6)
Yb1 O4 2.447(5)
Yb2 O9 2.065(5)
Yb2 O8 2.068(6)
Yb2 O10 2.085(6)
Yb2 O14 2.395(7)
Yb2 O13 2.412(7)
Yb2 O12 2.441(6)
O2 C13 1.375(10)
O3 C25 1.353(11)
O1 C1 1.334(10)
O4 C37 1.429(9)
O4 C38 1.430(11)
O5 C39 1.315(12)
O5 C40 1.435(12)
O7 C44 1.439(10)
O7 C43 1.457(11)
O6 C41 1.449(9)
O6 C42 1.457(10)
O8 C45 1.335(11)
O9 C57 1.344(10)
O10 C69 1.332(10)
O11 C82 1.403(11)
O11 C81 1.408(12)
O12 C84 1.437(10)
O12 C83 1.458(11)
O13 C86 1.416(11)
O13 C85 1.433(10)
O14 C87 1.432(11)
O14 C88 1.443(11)
C13 C14 1.386(14)
C13 C18 1.433(13)
C18 C17 1.397(13)
C18 C22 1.521(14)
C17 C16 1.357(16)
C16 C15 1.384(15)
C15 C14 1.399(13)
C14 C19 1.510(13)
C23 C22 1.530(13)
C22 C24 1.508(15)
C20 C19 1.534(13)
C19 C21 1.557(14)
C25 C30 1.421(13)
C25 C26 1.422(13)
C26 C27 1.397(13)
C26 C31 1.506(12)
C27 C28 1.369(13)
C28 C29 1.389(13)
C29 C30 1.382(13)
C30 C34 1.520(12)
C35 C34 1.524(13)
C34 C36 1.521(11)
C33 C31 1.531(13)
C31 C32 1.534(12)
C1 C2 1.421(11)
C1 C6 1.425(11)
C6 C5 1.378(13)
C6 C10 1.525(12)
C5 C4 1.392(12)
C4 C3 1.367(11)
C3 C2 1.377(12)
C2 C7 1.529(11)
C11 C10 1.548(14)
C10 C12 1.542(11)
C8 C7 1.534(14)
C7 C9 1.540(13)
C38 C39 1.618(15)
C43 C42 1.472(13)
C45 C46 1.409(13)
C45 C50 1.425(13)
C46 C47 1.375(13)
C46 C55 1.525(13)
C47 C48 1.382(13)
C48 C49 1.367(12)
C49 C50 1.385(13)
C50 C52 1.496(13)
C51 C52 1.534(13)
C52 C53 1.541(11)
C54 C55 1.512(14)
C55 C56 1.527(14)
C57 C58 1.409(13)
C57 C62 1.421(14)
C58 C59 1.392(13)
C58 C64 1.487(14)
C59 C60 1.36(2)
C60 C61 1.417(19)
C61 C62 1.369(14)
C62 C67 1.488(14)
C63 C64 1.533(15)
C64 C65 1.524(14)
C66 C67 1.541(14)
C67 C68 1.542(14)
C69 C74 1.425(12)
C69 C70 1.429(11)
C70 C71 1.379(13)
C70 C79 1.517(12)
C71 C72 1.373(13)
C72 C73 1.377(12)
C73 C74 1.374(13)
C74 C76 1.524(12)
C75 C76 1.507(14)
C76 C77 1.548(13)
C78 C79 1.521(14)
C79 C80 1.522(11)
C82 C83 1.495(14)
C86 C87 1.528(13)
